data_1516001
loop_
_publ_author_name
'Kong, Feng-Feng'
'Zhai, Bao-Chang'
'Song, Qin-Hua'

_publ_section_title
;
 Substituent effects on the regioselectivity of the Patern\`o-B\"uchi
 reaction of 5- or/and 6-methyl substituted uracils with
 4,4'-disubstituted benzophenones.
;
_journal_issue 11
_journal_name_full
'Photochemical &amp; photobiological sciences : Official journal of the European Photochemistry Association and the European Society for Photobiology'
_journal_page_first 1332
_journal_page_last 1336
_journal_paper_doi 10.1039/b810640a
_journal_volume 7
_journal_year 2008
_chemical_formula_moiety 'C21 H22 N2 O3'
_chemical_formula_sum 'C21 H22 N2 O3'
_chemical_formula_weight 350.41
_chemical_name_common
;
(Z)-1,2,4,6-tetramethyl-8,8-diphenyl-7-oxa-2,4-diaza-bicyclo
(4.2.0)octane-3,5-dione
;
_chemical_name_systematic
;
?
;
_space_group_IT_number 14
_symmetry_cell_setting monoclinic
_symmetry_space_group_name_Hall '-P 2ybc'
_symmetry_space_group_name_H-M 'P 1 21/c 1'
_atom_sites_solution_hydrogens geom
_atom_sites_solution_primary direct
_atom_sites_solution_secondary difmap
_audit_creation_method SHELXL-97
_cell_angle_alpha 90.00
_cell_angle_beta 101.787(2)
_cell_angle_gamma 90.00
_cell_formula_units_Z 4
_cell_length_a 16.102(2)
_cell_length_b 10.7697(10)
_cell_length_c 10.9403(12)
_cell_measurement_reflns_used 1679
_cell_measurement_temperature 298(2)
_cell_measurement_theta_max 19.857
_cell_measurement_theta_min 2.298
_cell_volume 1857.2(4)
_computing_cell_refinement 'Bruker SMART'
_computing_data_collection 'Bruker SMART'
_computing_data_reduction 'Bruker SAINT'
_computing_molecular_graphics 'Bruker SHELXTL'
_computing_publication_material 'Bruker SHELXTL'
_computing_structure_refinement 'SHELXL-97 (Sheldrick, 1997)'
_computing_structure_solution 'SHELXS-97 (Sheldrick, 1990)'
_diffrn_ambient_temperature 298(2)
_diffrn_measured_fraction_theta_full 0.937
_diffrn_measured_fraction_theta_max 0.937
_diffrn_measurement_device_type 'CCD area detector'
_diffrn_measurement_method 'phi and omega scans'
_diffrn_radiation_monochromator graphite
_diffrn_radiation_source 'fine-focus sealed tube'
_diffrn_radiation_type MoK\a
_diffrn_radiation_wavelength 0.71073
_diffrn_reflns_av_R_equivalents 0.1107
_diffrn_reflns_av_sigmaI/netI 0.2327
_diffrn_reflns_limit_h_max 19
_diffrn_reflns_limit_h_min -18
_diffrn_reflns_limit_k_max 8
_diffrn_reflns_limit_k_min -12
_diffrn_reflns_limit_l_max 12
_diffrn_reflns_limit_l_min -13
_diffrn_reflns_number 8127
_diffrn_reflns_theta_full 25.01
_diffrn_reflns_theta_max 25.01
_diffrn_reflns_theta_min 2.29
_exptl_absorpt_coefficient_mu 0.084
_exptl_absorpt_correction_T_max 0.9964
_exptl_absorpt_correction_T_min 0.9670
_exptl_absorpt_correction_type multi-scan
_exptl_absorpt_process_details sadabs
_exptl_crystal_colour colorless
_exptl_crystal_density_diffrn 1.253
_exptl_crystal_density_method 'not measured'
_exptl_crystal_description block
_exptl_crystal_F_000 744
_exptl_crystal_size_max 0.40
_exptl_crystal_size_mid 0.27
_exptl_crystal_size_min 0.04
_refine_diff_density_max 0.198
_refine_diff_density_min -0.198
_refine_diff_density_rms 0.050
_refine_ls_extinction_coef 0.015(6)
_refine_ls_extinction_expression Fc^*^=kFc[1+0.001xFc^2^\l^3^/sin(2\q)]^-1/4^
_refine_ls_extinction_method SHELXL
_refine_ls_goodness_of_fit_ref 1.099
_refine_ls_hydrogen_treatment constr
_refine_ls_matrix_type full
_refine_ls_number_parameters 300
_refine_ls_number_reflns 3060
_refine_ls_number_restraints 0
_refine_ls_restrained_S_all 1.099
_refine_ls_R_factor_all 0.2085
_refine_ls_R_factor_gt 0.0948
_refine_ls_shift/su_max 0.001
_refine_ls_shift/su_mean 0.000
_refine_ls_structure_factor_coef Fsqd
_refine_ls_weighting_details 'calc w=1/[\s^2^(Fo^2^)+(0.0000P)^2^+1.3136P] where P=(Fo^2^+2Fc^2^)/3'
_refine_ls_weighting_scheme calc
_refine_ls_wR_factor_gt 0.2317
_refine_ls_wR_factor_ref 0.3310
_reflns_number_gt 1244
_reflns_number_total 3060
_reflns_threshold_expression >2sigma(I)
_cod_data_source_file b810640a.txt
_cod_data_source_block 3Dd
_cod_depositor_comments
;
The following automatic conversions were performed:

'_symmetry_cell_setting' value 'Monoclinic' changed to 'monoclinic'
according to
/usr/data/users/saulius/automatic-downloads/retrospective/RSC/lib/dictionaries/cif_core.dic
dictionary named 'cif_core.dic' version 2.4.2 from 2011-04-26.

Automatic conversion script
Id: cif_fix_values 2281 2013-09-26 08:29:07Z andrius 
;
_cod_original_sg_symbol_H-M P2(1)/c
_cod_database_code 1516001

loop_
_symmetry_equiv_pos_as_xyz
'x, y, z'
'-x, y+1/2, -z+1/2'
'-x, -y, -z'
'x, -y-1/2, z-1/2'

loop_
_atom_site_label
_atom_site_type_symbol
_atom_site_fract_x
_atom_site_fract_y
_atom_site_fract_z
_atom_site_U_iso_or_equiv
_atom_site_adp_type
_atom_site_occupancy
_atom_site_symmetry_multiplicity
_atom_site_calc_flag
_atom_site_refinement_flags
_atom_site_disorder_assembly
_atom_site_disorder_group
N1 N 0.8192(3) -0.0266(5) 0.5725(5) 0.0612(16) Uani 1 1 d . . .
N2 N 0.8403(4) -0.1987(6) 0.7127(5) 0.0728(18) Uani 1 1 d . . .
O1 O 0.6529(3) -0.0539(5) 0.7142(5) 0.0799(17) Uani 1 1 d . A .
O2 O 0.9494(3) -0.1121(5) 0.6404(6) 0.101(2) Uani 1 1 d . . .
O3 O 0.7344(5) -0.2931(6) 0.7796(7) 0.135(3) Uani 1 1 d . . .
C1 C 0.7074(4) 0.0522(7) 0.7032(6) 0.0548(18) Uani 1 1 d . . .
C2 C 0.7302(4) -0.0141(7) 0.5827(6) 0.063(2) Uani 1 1 d . A .
C3 C 0.8726(4) -0.1093(7) 0.6409(7) 0.067(2) Uani 1 1 d . . .
C4 C 0.7564(6) -0.2132(8) 0.7122(8) 0.086(3) Uani 1 1 d . A .
C5 C 0.6926(4) -0.1321(7) 0.6300(7) 0.066(2) Uani 1 1 d . . .
C6 C 0.660(19) 0.18(3) 0.68(4) 0.06(3) Uani 0.51(9) 1 d P A 1
C7 C 0.700(3) 0.288(7) 0.646(6) 0.073(11) Uani 0.51(9) 1 d P A 1
H7 H 0.7556 0.2832 0.6347 0.087 Uiso 0.51(9) 1 calc PR A 1
C8 C 0.656(3) 0.402(4) 0.628(3) 0.075(9) Uani 0.51(9) 1 d P A 1
H8 H 0.6818 0.4702 0.5999 0.091 Uiso 0.51(9) 1 calc PR A 1
C9 C 0.574(4) 0.413(6) 0.653(4) 0.076(11) Uani 0.51(9) 1 d P A 1
H9 H 0.5457 0.4886 0.6394 0.092 Uiso 0.51(9) 1 calc PR A 1
C10 C 0.536(4) 0.312(6) 0.698(5) 0.07(2) Uani 0.51(9) 1 d P A 1
H10 H 0.4837 0.3202 0.7196 0.088 Uiso 0.51(9) 1 calc PR A 1
C11 C 0.579(5) 0.197(7) 0.710(7) 0.072(12) Uani 0.51(9) 1 d P A 1
H11 H 0.5525 0.1281 0.7375 0.086 Uiso 0.51(9) 1 calc PR A 1
C6' C 0.65(2) 0.16(4) 0.69(4) 0.07(4) Uani 0.49(9) 1 d P A 2
C7' C 0.669(4) 0.268(8) 0.629(7) 0.074(13) Uani 0.49(9) 1 d P A 2
H7' H 0.7190 0.2705 0.5984 0.089 Uiso 0.49(9) 1 calc PR A 2
C8' C 0.616(4) 0.370(4) 0.616(3) 0.079(10) Uani 0.49(9) 1 d P A 2
H8' H 0.6290 0.4418 0.5753 0.094 Uiso 0.49(9) 1 calc PR A 2
C9' C 0.544(5) 0.362(7) 0.665(6) 0.07(2) Uani 0.49(9) 1 d P A 2
H9' H 0.5079 0.4304 0.6561 0.085 Uiso 0.49(9) 1 calc PR A 2
C10' C 0.523(4) 0.258(7) 0.726(7) 0.079(13) Uani 0.49(9) 1 d P A 2
H10' H 0.4746 0.2573 0.7588 0.094 Uiso 0.49(9) 1 calc PR A 2
C11' C 0.576(5) 0.154(8) 0.738(8) 0.075(12) Uani 0.49(9) 1 d P A 2
H11' H 0.5632 0.0824 0.7774 0.090 Uiso 0.49(9) 1 calc PR A 2
C12 C 0.7785(4) 0.0627(6) 0.8163(6) 0.0525(16) Uani 1 1 d . A .
C13 C 0.8511(4) 0.1365(6) 0.8214(7) 0.067(2) Uani 1 1 d . . .
H13 H 0.8572 0.1830 0.7522 0.081 Uiso 1 1 calc R A .
C14 C 0.9142(4) 0.1402(8) 0.9301(10) 0.083(3) Uani 1 1 d . A .
H14 H 0.9631 0.1866 0.9320 0.099 Uiso 1 1 calc R . .
C15 C 0.9041(7) 0.0761(10) 1.0327(11) 0.105(3) Uani 1 1 d . . .
H15 H 0.9458 0.0814 1.1051 0.126 Uiso 1 1 calc R A .
C16 C 0.8330(8) 0.0028(9) 1.0322(9) 0.121(4) Uani 1 1 d . A .
H16 H 0.8269 -0.0411 1.1030 0.145 Uiso 1 1 calc R . .
C17 C 0.7722(6) -0.0030(8) 0.9242(8) 0.096(3) Uani 1 1 d . . .
H17 H 0.7248 -0.0528 0.9228 0.116 Uiso 1 1 calc R A .
C18 C 0.6761(5) 0.0330(9) 0.4587(7) 0.097(3) Uani 1 1 d . . .
H18A H 0.6859 -0.0186 0.3914 0.145 Uiso 1 1 calc R A .
H18B H 0.6916 0.1170 0.4445 0.145 Uiso 1 1 calc R . .
H18C H 0.6172 0.0298 0.4628 0.145 Uiso 1 1 calc R . .
C19 C 0.8566(5) 0.0648(8) 0.5004(9) 0.101(3) Uani 1 1 d . . .
H19A H 0.8411 0.1469 0.5214 0.152 Uiso 1 1 calc R . .
H19B H 0.8360 0.0504 0.4128 0.152 Uiso 1 1 calc R . .
H19C H 0.9173 0.0567 0.5196 0.152 Uiso 1 1 calc R . .
C20 C 0.9035(6) -0.2774(9) 0.7959(9) 0.119(4) Uani 1 1 d . . .
H20A H 0.9184 -0.2395 0.8768 0.179 Uiso 1 1 calc R . .
H20B H 0.9534 -0.2855 0.7611 0.179 Uiso 1 1 calc R . .
H20C H 0.8797 -0.3580 0.8035 0.179 Uiso 1 1 calc R . .
C21 C 0.627(3) -0.195(5) 0.527(5) 0.077(8) Uani 0.54(5) 1 d P A 1
H21A H 0.6003 -0.2615 0.5615 0.116 Uiso 0.54(5) 1 calc PR A 1
H21B H 0.6554 -0.2267 0.4638 0.116 Uiso 0.54(5) 1 calc PR A 1
H21C H 0.5854 -0.1349 0.4896 0.116 Uiso 0.54(5) 1 calc PR A 1
C21' C 0.633(4) -0.235(5) 0.568(5) 0.077(8) Uani 0.46(5) 1 d P A 2
H21D H 0.6249 -0.2948 0.6302 0.116 Uiso 0.46(5) 1 calc PR A 2
H21E H 0.6571 -0.2758 0.5056 0.116 Uiso 0.46(5) 1 calc PR A 2
H21F H 0.5790 -0.2000 0.5300 0.116 Uiso 0.46(5) 1 calc PR A 2

loop_
_atom_site_aniso_label
_atom_site_aniso_U_11
_atom_site_aniso_U_22
_atom_site_aniso_U_33
_atom_site_aniso_U_23
_atom_site_aniso_U_13
_atom_site_aniso_U_12
N1 0.064(3) 0.065(4) 0.064(4) 0.014(3) 0.036(3) 0.010(3)
N2 0.083(4) 0.075(5) 0.061(4) 0.007(3) 0.014(3) -0.013(3)
O1 0.064(3) 0.106(4) 0.081(3) -0.034(3) 0.041(3) -0.033(3)
O2 0.062(3) 0.103(4) 0.148(6) 0.015(4) 0.040(3) 0.004(3)
O3 0.182(6) 0.107(5) 0.143(6) 0.005(4) 0.095(5) -0.059(4)
C1 0.046(3) 0.072(5) 0.051(4) -0.002(3) 0.021(3) -0.004(4)
C2 0.046(3) 0.099(6) 0.049(4) 0.005(4) 0.019(3) 0.002(4)
C3 0.056(4) 0.075(6) 0.073(5) 0.007(4) 0.024(4) -0.005(4)
C4 0.113(7) 0.089(6) 0.067(5) -0.011(5) 0.045(5) -0.044(5)
C5 0.050(4) 0.091(6) 0.061(5) -0.028(4) 0.025(4) -0.018(4)
C6 0.04(4) 0.09(11) 0.07(4) 0.00(6) 0.02(3) 0.01(6)
C7 0.051(17) 0.09(3) 0.08(2) 0.006(15) 0.02(2) 0.02(2)
C8 0.050(18) 0.10(2) 0.082(14) 0.004(12) 0.025(14) 0.014(14)
C9 0.06(2) 0.10(3) 0.074(14) 0.005(17) 0.023(15) 0.02(2)
C10 0.05(2) 0.10(7) 0.07(5) 0.00(4) 0.02(2) 0.01(4)
C11 0.047(14) 0.10(4) 0.07(3) 0.002(19) 0.020(16) 0.01(2)
C6' 0.05(7) 0.10(9) 0.07(4) 0.00(5) 0.03(4) 0.01(5)
C7' 0.05(2) 0.10(4) 0.08(2) 0.001(18) 0.02(2) 0.02(3)
C8' 0.05(3) 0.10(2) 0.085(15) 0.002(14) 0.020(16) 0.02(2)
C9' 0.04(2) 0.10(6) 0.08(4) 0.00(3) 0.02(2) 0.01(3)
C10' 0.055(18) 0.10(4) 0.08(3) 0.00(2) 0.021(13) 0.02(2)
C11' 0.049(14) 0.10(4) 0.08(3) 0.00(2) 0.020(17) 0.02(3)
C12 0.045(3) 0.059(4) 0.056(4) -0.005(3) 0.016(3) -0.007(3)
C13 0.056(4) 0.069(5) 0.082(5) 0.000(4) 0.025(4) -0.006(4)
C14 0.041(4) 0.083(6) 0.118(8) -0.032(6) 0.002(5) -0.005(4)
C15 0.103(7) 0.086(7) 0.109(9) -0.007(6) -0.021(6) 0.029(6)
C16 0.180(10) 0.098(7) 0.071(7) 0.012(5) -0.009(7) -0.022(8)
C17 0.117(7) 0.105(7) 0.062(5) 0.005(5) 0.007(5) -0.044(5)
C18 0.098(6) 0.139(8) 0.053(5) -0.008(5) 0.013(4) 0.051(5)
C19 0.131(7) 0.079(6) 0.122(7) 0.034(5) 0.092(6) 0.013(5)
C20 0.140(8) 0.111(7) 0.088(7) 0.029(6) -0.021(6) -0.021(6)
C21 0.073(8) 0.08(2) 0.08(2) -0.020(13) 0.017(15) -0.027(14)
C21' 0.073(8) 0.08(2) 0.08(2) -0.020(13) 0.017(15) -0.027(14)

loop_
_atom_type_symbol
_atom_type_description
_atom_type_scat_dispersion_real
_atom_type_scat_dispersion_imag
_atom_type_scat_source
C C 0.0033 0.0016 'International Tables Vol C Tables 4.2.6.8 and 6.1.1.4'
H H 0.0000 0.0000 'International Tables Vol C Tables 4.2.6.8 and 6.1.1.4'
N N 0.0061 0.0033 'International Tables Vol C Tables 4.2.6.8 and 6.1.1.4'
O O 0.0106 0.0060 'International Tables Vol C Tables 4.2.6.8 and 6.1.1.4'

loop_
_geom_angle_atom_site_label_1
_geom_angle_atom_site_label_2
_geom_angle_atom_site_label_3
_geom_angle
C3 N1 C2 122.6(5)
C3 N1 C19 117.1(6)
C2 N1 C19 119.7(6)
C4 N2 C3 123.9(7)
C4 N2 C20 119.6(7)
C3 N2 C20 116.5(6)
C1 O1 C5 92.9(4)
O1 C1 C6' 105(10)
O1 C1 C12 111.0(5)
C6' C1 C12 113(10)
O1 C1 C6 115(10)
C12 C1 C6 109(10)
O1 C1 C2 87.8(5)
C12 C1 C2 116.4(5)
C6 C1 C2 117(10)
N1 C2 C5 114.1(6)
N1 C2 C18 110.4(5)
C5 C2 C18 112.1(6)
N1 C2 C1 119.6(5)
C5 C2 C1 85.4(4)
C18 C2 C1 113.2(5)
O2 C3 N1 122.4(7)
O2 C3 N2 118.0(7)
N1 C3 N2 119.5(6)
O3 C4 N2 119.0(9)
O3 C4 C5 121.4(8)
N2 C4 C5 119.6(7)
O1 C5 C4 106.7(6)
O1 C5 C21 112.9(17)
C4 C5 C21 117.9(19)
O1 C5 C21' 112(2)
C4 C5 C21' 98(2)
O1 C5 C2 89.4(5)
C4 C5 C2 114.4(5)
C21' C5 C2 135(2)
C7 C6 C1 121(10)
C11 C6 C1 120(10)
C6 C7 C8 120(10)
C8 C7 H7 120.1
C9 C8 C7 121(4)
C9 C8 H8 119.5
C7 C8 H8 119.5
C10 C9 C8 120(4)
C10 C9 H9 120.1
C9 C10 C11 119(5)
C9 C10 H10 120.4
C11 C10 H10 120.4
C10 C11 C6 122(10)
C10 C11 H11 119.2
C7' C6' C11' 121(10)
C7' C6' C1 121(10)
C6' C7' C8' 121(10)
C6' C7' H7' 119.3
C8' C7' H7' 119.3
C9' C8' C7' 117(5)
C9' C8' H8' 121.4
C7' C8' H8' 121.4
C8' C9' C10' 123(7)
C8' C9' H9' 118.4
C10' C9' H9' 118.4
C9' C10' C11' 119(7)
C9' C10' H10' 120.3
C11' C10' H10' 120.3
C10' C11' C6' 118(10)
C10' C11' H11' 121.0
C6' C11' H11' 121.0
C17 C12 C13 117.1(6)
C17 C12 C1 118.8(6)
C13 C12 C1 124.1(6)
C14 C13 C12 120.3(7)
C14 C13 H13 119.9
C12 C13 H13 119.9
C15 C14 C13 120.0(8)
C15 C14 H14 120.0
C13 C14 H14 120.0
C14 C15 C16 121.6(9)
C14 C15 H15 119.2
C16 C15 H15 119.2
C17 C16 C15 118.1(9)
C17 C16 H16 120.9
C15 C16 H16 120.9
C16 C17 C12 122.8(8)
C16 C17 H17 118.6
C12 C17 H17 118.6
C2 C18 H18A 109.5
C2 C18 H18B 109.5
H18A C18 H18B 109.5
C2 C18 H18C 109.5
H18A C18 H18C 109.5
H18B C18 H18C 109.5
N1 C19 H19A 109.5
N1 C19 H19B 109.5
H19A C19 H19B 109.5
N1 C19 H19C 109.5
H19A C19 H19C 109.5
H19B C19 H19C 109.5
N2 C20 H20A 109.5
N2 C20 H20B 109.5
H20A C20 H20B 109.5
N2 C20 H20C 109.5
H20A C20 H20C 109.5
H20B C20 H20C 109.5
C5 C21 H21A 109.5
C5 C21 H21B 109.5
C5 C21 H21C 109.5
C5 C21' H21D 109.5
C5 C21' H21E 109.5
H21D C21' H21E 109.5
C5 C21' H21F 109.5
H21D C21' H21F 109.5
H21E C21' H21F 109.5

loop_
_geom_bond_atom_site_label_1
_geom_bond_atom_site_label_2
_geom_bond_distance
N1 C3 1.353(8)
N1 C2 1.466(7)
N1 C19 1.466(8)
N2 C4 1.358(9)
N2 C3 1.407(8)
N2 C20 1.485(10)
O1 C1 1.461(7)
O1 C5 1.485(7)
O2 C3 1.239(7)
O3 C4 1.232(9)
C1 C6' 1.5(4)
C1 C12 1.508(9)
C1 C6 1.6(4)
C1 C2 1.606(9)
C2 C5 1.541(10)
C2 C18 1.541(9)
C4 C5 1.500(11)
C5 C21 1.53(5)
C5 C21' 1.53(6)
C6 C7 1.4(3)
C6 C11 1.4(3)
C7 C8 1.40(9)
C7 H7 0.9300
C8 C9 1.40(3)
C8 H8 0.9300
C9 C10 1.39(6)
C9 H9 0.9300
C10 C11 1.41(9)
C10 H10 0.9300
C11 H11 0.9300
C6' C7' 1.4(3)
C6' C11' 1.4(3)
C7' C8' 1.39(8)
C7' H7' 0.9300
C8' C9' 1.38(6)
C8' H8' 0.9300
C9' C10' 1.38(6)
C9' H9' 0.9300
C10' C11' 1.40(11)
C10' H10' 0.9300
C11' H11' 0.9300
C12 C17 1.398(10)
C12 C13 1.406(8)
C13 C14 1.398(11)
C13 H13 0.9300
C14 C15 1.355(12)
C14 H14 0.9300
C15 C16 1.389(13)
C15 H15 0.9300
C16 C17 1.374(12)
C16 H16 0.9300
C17 H17 0.9300
C18 H18A 0.9600
C18 H18B 0.9600
C18 H18C 0.9600
C19 H19A 0.9600
C19 H19B 0.9600
C19 H19C 0.9600
C20 H20A 0.9600
C20 H20B 0.9600
C20 H20C 0.9600
C21 H21A 0.9600
C21 H21B 0.9600
C21 H21C 0.9600
C21' H21D 0.9600
C21' H21E 0.9600
C21' H21F 0.9600

loop_
_geom_torsion_atom_site_label_1
_geom_torsion_atom_site_label_2
_geom_torsion_atom_site_label_3
_geom_torsion_atom_site_label_4
_geom_torsion
C5 O1 C1 C6' 137(17)
C5 O1 C1 C12 -101.3(5)
C5 O1 C1 C6 135(16)
C5 O1 C1 C2 16.2(5)
C3 N1 C2 C5 -24.7(9)
C19 N1 C2 C5 164.6(6)
C3 N1 C2 C18 -152.0(7)
C19 N1 C2 C18 37.3(9)
C3 N1 C2 C1 74.1(9)
C19 N1 C2 C1 -96.6(8)
O1 C1 C2 N1 -130.7(6)
C6' C1 C2 N1 124(14)
C12 C1 C2 N1 -18.3(9)
C6 C1 C2 N1 112(12)
O1 C1 C2 C5 -15.6(4)
C6' C1 C2 C5 -121(14)
C12 C1 C2 C5 96.9(6)
C6 C1 C2 C5 -133(12)
O1 C1 C2 C18 96.5(7)
C6' C1 C2 C18 -9(14)
C12 C1 C2 C18 -151.0(6)
C6 C1 C2 C18 -20(12)
C2 N1 C3 O2 -173.4(7)
C19 N1 C3 O2 -2.4(11)
C2 N1 C3 N2 8.6(10)
C19 N1 C3 N2 179.6(6)
C4 N2 C3 O2 -173.6(7)
C20 N2 C3 O2 8.4(10)
C4 N2 C3 N1 4.5(10)
C20 N2 C3 N1 -173.5(7)
C3 N2 C4 O3 -179.1(7)
C20 N2 C4 O3 -1.1(11)
C3 N2 C4 C5 0.9(11)
C20 N2 C4 C5 178.8(7)
C1 O1 C5 C4 98.5(6)
C1 O1 C5 C21 -130(2)
C1 O1 C5 C21' -156(2)
C1 O1 C5 C2 -16.9(5)
O3 C4 C5 O1 65.6(9)
N2 C4 C5 O1 -114.4(7)
O3 C4 C5 C21 -63(2)
N2 C4 C5 C21 117(2)
O3 C4 C5 C21' -50(2)
N2 C4 C5 C21' 130(2)
O3 C4 C5 C2 162.7(7)
N2 C4 C5 C2 -17.2(9)
N1 C2 C5 O1 135.8(5)
C18 C2 C5 O1 -97.8(6)
C1 C2 C5 O1 15.3(4)
N1 C2 C5 C4 27.7(8)
C18 C2 C5 C4 154.1(6)
C1 C2 C5 C4 -92.8(6)
N1 C2 C5 C21 -109.7(19)
C18 C2 C5 C21 17(2)
C1 C2 C5 C21 129.9(19)
N1 C2 C5 C21' -103(3)
C18 C2 C5 C21' 23(3)
C1 C2 C5 C21' 136(3)
O1 C1 C6 C7 -168(22)
C1 C6 C7 C8 -179(18)
C7 C8 C9 C10 1(6)
C8 C9 C10 C11 -4(8)
C9 C10 C11 C6 2(22)
C1 C6 C11 C10 177(17)
C2 C1 C6' C11' 123(26)
C1 C6' C7' C8' -179(19)
C6' C7' C8' C9' 1(23)
C7' C8' C9' C10' 0(11)
C8' C9' C10' C11' -1(14)
C9' C10' C11' C6' 1(24)
C1 C6' C11' C10' 178(20)
O1 C1 C12 C17 -15.9(8)
C6' C1 C12 C17 101(12)
C6 C1 C12 C17 111(11)
C2 C1 C12 C17 -114.3(7)
O1 C1 C12 C13 165.1(5)
C6' C1 C12 C13 -78(12)
C6 C1 C12 C13 -68(11)
C2 C1 C12 C13 66.8(8)
C17 C12 C13 C14 1.4(10)
C1 C12 C13 C14 -179.6(6)
C12 C13 C14 C15 -2.5(11)
C13 C14 C15 C16 1.9(14)
C14 C15 C16 C17 -0.3(15)
C15 C16 C17 C12 -0.8(15)
C13 C12 C17 C16 0.3(12)
C1 C12 C17 C16 -178.8(8)
